data_4300465
loop_
_publ_author_name
'Brisse, Fran\,cois'
'Mohamed Osman, Awaleh'
'Antonnella, Badia'

_journal_name_full 'Inorganic Chemistry'
_journal_paper_doi 10.1021/ic051357c
_journal_year 2006
_chemical_formula_moiety 'C16 H14 Ag2 F6 O6 S4'
_chemical_formula_sum 'C16 H14 Ag2 F6 O6 S4'
_chemical_formula_weight 760.25
_space_group_IT_number 14
_symmetry_cell_setting monoclinic
_symmetry_space_group_name_Hall '-P 2ybc'
_symmetry_space_group_name_H-M 'P 1 21/c 1'
_cell_angle_alpha 90.00
_cell_angle_beta 96.4990(10)
_cell_angle_gamma 90.00
_cell_formula_units_Z 4
_cell_length_a 8.32240(10)
_cell_length_b 10.80900(10)
_cell_length_c 25.6623(3)
_cell_measurement_temperature 100(2)
_cell_volume 2293.66(4)
_diffrn_ambient_temperature 100(2)
_exptl_crystal_density_diffrn 2.202
_cod_depositor_comments
;
The following automatic conversions were performed:
'_symmetry_cell_setting' value 'Monoclinic' changed to 'monoclinic'
according to '/home/saulius/struct/CIF-dictionaries/cif_core.dic'
dictionary named 'cif_core.dic' version 2.4.1 from
2010-06-29.

'_geom_bond_publ_flag' value 'Y' changed to 'y' according to
'/home/saulius/struct/CIF-dictionaries/cif_core.dic' dictionary named
'cif_core.dic' version 2.4.1 from 2010-06-29 (39 times).

Automatic conversion script
Id: cif_fix_enum 1527 2010-12-29 10:47:43Z saulius 
;
_cod_original_sg_symbol_H-M 'P 21/c'
_cod_database_code 4300465

loop_
_symmetry_equiv_pos_as_xyz
'x, y, z'
'-x, y+1/2, -z+1/2'
'-x, -y, -z'
'x, -y-1/2, z-1/2'

loop_
_atom_site_label
_atom_site_type_symbol
_atom_site_fract_x
_atom_site_fract_y
_atom_site_fract_z
_atom_site_U_iso_or_equiv
_atom_site_adp_type
_atom_site_occupancy
_atom_site_symmetry_multiplicity
_atom_site_calc_flag
_atom_site_refinement_flags
_atom_site_disorder_assembly
_atom_site_disorder_group
Ag1 Ag 0.05299(4) 0.12050(3) 0.282836(11) 0.01667(10) Uani 1 1 d . . .
Ag2 Ag -0.44923(4) 0.20049(3) 0.274282(11) 0.01611(10) Uani 1 1 d . . .
S1 S 0.28997(11) 0.26162(9) 0.30617(3) 0.0115(2) Uani 1 1 d . . .
S2 S -0.21649(11) 0.06039(9) 0.30710(3) 0.0115(2) Uani 1 1 d . . .
S3 S -0.23044(12) 0.32727(9) 0.18047(4) 0.0134(2) Uani 1 1 d . . .
S4 S 0.25898(12) -0.01430(9) 0.18628(3) 0.0124(2) Uani 1 1 d . . .
F1 F -0.1915(4) 0.1276(2) 0.12546(10) 0.0318(7) Uani 1 1 d . . .
F2 F -0.0661(3) 0.2880(3) 0.10102(11) 0.0351(7) Uani 1 1 d . . .
F3 F -0.3243(3) 0.2725(2) 0.08232(9) 0.0278(6) Uani 1 1 d . . .
F4 F 0.1706(3) 0.0327(2) 0.08719(9) 0.0279(6) Uani 1 1 d . . .
F5 F 0.2777(3) 0.1882(2) 0.13073(10) 0.0270(6) Uani 1 1 d . . .
F6 F 0.4282(3) 0.0395(2) 0.10937(10) 0.0277(6) Uani 1 1 d . . .
O1 O -0.3832(3) 0.2759(3) 0.19248(11) 0.0203(7) Uani 1 1 d . . .
O2 O -0.0920(3) 0.2917(3) 0.21603(11) 0.0211(7) Uani 1 1 d . . .
O3 O -0.2373(4) 0.4562(3) 0.16609(12) 0.0227(7) Uani 1 1 d . . .
O4 O 0.1090(3) 0.0381(3) 0.20072(11) 0.0187(6) Uani 1 1 d . . .
O5 O 0.4026(3) 0.0190(3) 0.22079(11) 0.0209(7) Uani 1 1 d . . .
O6 O 0.2484(4) -0.1430(3) 0.17125(11) 0.0195(7) Uani 1 1 d . . .
C1 C -0.2008(5) 0.2494(4) 0.11889(16) 0.0194(9) Uani 1 1 d . . .
C2 C 0.2853(5) 0.0661(4) 0.12513(16) 0.0173(9) Uani 1 1 d . . .
C11 C 0.3103(5) 0.2944(4) 0.37491(15) 0.0140(8) Uani 1 1 d . . .
C12 C 0.4550(5) 0.2675(4) 0.40504(16) 0.0198(9) Uani 1 1 d . . .
H12 H 0.5427 0.2325 0.3894 0.024 Uiso 1 1 calc R . .
C13 C 0.4695(6) 0.2924(4) 0.45809(17) 0.0248(10) Uani 1 1 d . . .
H13 H 0.5678 0.2739 0.4792 0.030 Uiso 1 1 calc R . .
C14 C 0.3432(6) 0.3437(5) 0.48073(17) 0.0316(12) Uani 1 1 d . . .
H14 H 0.3547 0.3605 0.5173 0.038 Uiso 1 1 calc R . .
C15 C 0.1993(6) 0.3709(4) 0.45043(17) 0.0284(11) Uani 1 1 d . . .
H15 H 0.1125 0.4065 0.4663 0.034 Uiso 1 1 calc R . .
C16 C 0.1814(5) 0.3462(4) 0.39689(16) 0.0193(9) Uani 1 1 d . . .
H16 H 0.0829 0.3644 0.3759 0.023 Uiso 1 1 calc R . .
C17 C 0.2413(5) 0.4138(4) 0.27795(14) 0.0130(8) Uani 1 1 d . . .
H17A H 0.1289 0.4367 0.2830 0.016 Uiso 1 1 calc R . .
H17B H 0.3152 0.4769 0.2953 0.016 Uiso 1 1 calc R . .
C21 C -0.2237(5) 0.0406(4) 0.37569(15) 0.0136(8) Uani 1 1 d . . .
C22 C -0.1128(5) 0.1039(4) 0.41001(16) 0.0200(9) Uani 1 1 d . . .
H22 H -0.0293 0.1508 0.3970 0.024 Uiso 1 1 calc R . .
C23 C -0.1239(5) 0.0988(4) 0.46328(16) 0.0247(10) Uani 1 1 d . . .
H23 H -0.0498 0.1442 0.4868 0.030 Uiso 1 1 calc R . .
C24 C -0.2429(5) 0.0276(4) 0.48264(16) 0.0228(10) Uani 1 1 d . . .
H24 H -0.2483 0.0230 0.5194 0.027 Uiso 1 1 calc R . .
C25 C -0.3538(6) -0.0368(4) 0.44829(16) 0.0226(10) Uani 1 1 d . . .
H25 H -0.4350 -0.0856 0.4615 0.027 Uiso 1 1 calc R . .
C26 C -0.3460(5) -0.0297(4) 0.39430(15) 0.0168(9) Uani 1 1 d . . .
H26 H -0.4228 -0.0722 0.3706 0.020 Uiso 1 1 calc R . .
C27 C -0.2604(5) -0.0931(4) 0.28016(15) 0.0132(8) Uani 1 1 d . . .
H27A H -0.1844 -0.1545 0.2978 0.016 Uiso 1 1 calc R . .
H27B H -0.3720 -0.1179 0.2853 0.016 Uiso 1 1 calc R . .

loop_
_atom_site_aniso_label
_atom_site_aniso_U_11
_atom_site_aniso_U_22
_atom_site_aniso_U_33
_atom_site_aniso_U_23
_atom_site_aniso_U_13
_atom_site_aniso_U_12
Ag1 0.01532(18) 0.01783(18) 0.01708(16) -0.00227(11) 0.00286(11) -0.00453(11)
Ag2 0.01596(18) 0.01747(17) 0.01488(16) 0.00107(11) 0.00171(11) 0.00469(11)
S1 0.0120(5) 0.0106(5) 0.0116(4) 0.0007(3) 0.0002(3) -0.0003(4)
S2 0.0117(5) 0.0109(4) 0.0115(4) -0.0008(3) -0.0001(3) -0.0004(3)
S3 0.0137(5) 0.0145(5) 0.0117(4) -0.0009(4) 0.0007(4) -0.0009(4)
S4 0.0135(5) 0.0131(5) 0.0103(4) 0.0005(3) 0.0009(3) 0.0002(4)
F1 0.052(2) 0.0174(14) 0.0259(14) -0.0046(11) 0.0037(13) 0.0112(12)
F2 0.0297(17) 0.053(2) 0.0256(14) -0.0053(13) 0.0148(12) -0.0028(13)
F3 0.0331(16) 0.0344(16) 0.0142(12) -0.0003(11) -0.0048(10) 0.0033(12)
F4 0.0344(16) 0.0341(16) 0.0136(12) 0.0031(11) -0.0045(10) -0.0057(12)
F5 0.0380(17) 0.0142(13) 0.0295(14) 0.0056(11) 0.0076(12) 0.0005(11)
F6 0.0290(16) 0.0280(15) 0.0283(14) 0.0085(12) 0.0129(11) 0.0047(12)
O1 0.0169(16) 0.0260(17) 0.0176(15) -0.0007(12) 0.0006(12) -0.0020(13)
O2 0.0165(17) 0.0277(18) 0.0178(15) 0.0011(12) -0.0041(12) 0.0007(12)
O3 0.0259(18) 0.0157(16) 0.0254(16) -0.0014(13) -0.0017(13) -0.0012(13)
O4 0.0159(16) 0.0230(16) 0.0171(14) -0.0001(12) 0.0018(11) 0.0012(12)
O5 0.0174(16) 0.0267(17) 0.0170(14) -0.0011(12) -0.0049(11) 0.0038(13)
O6 0.0239(18) 0.0127(15) 0.0217(15) 0.0027(12) 0.0020(12) -0.0018(12)
C1 0.020(2) 0.023(2) 0.015(2) 0.0029(17) 0.0029(16) -0.0011(18)
C2 0.018(2) 0.017(2) 0.016(2) 0.0047(16) 0.0028(16) -0.0001(17)
C11 0.019(2) 0.014(2) 0.0089(18) 0.0004(15) 0.0020(15) -0.0008(16)
C12 0.026(3) 0.019(2) 0.015(2) 0.0021(16) 0.0025(17) 0.0051(18)
C13 0.029(3) 0.028(3) 0.016(2) 0.0040(18) -0.0026(18) 0.004(2)
C14 0.048(3) 0.034(3) 0.013(2) 0.001(2) 0.003(2) 0.007(2)
C15 0.042(3) 0.031(3) 0.015(2) 0.0009(19) 0.015(2) 0.008(2)
C16 0.022(2) 0.019(2) 0.017(2) -0.0005(17) 0.0041(17) 0.0024(18)
C17 0.013(2) 0.012(2) 0.0139(19) 0.0000(15) 0.0015(15) 0.0040(15)
C21 0.015(2) 0.014(2) 0.0110(18) 0.0016(15) -0.0008(15) 0.0027(16)
C22 0.022(2) 0.022(2) 0.017(2) -0.0032(17) 0.0034(17) -0.0044(18)
C23 0.027(3) 0.030(3) 0.016(2) -0.0026(18) -0.0041(18) -0.003(2)
C24 0.032(3) 0.026(2) 0.0104(19) 0.0000(17) 0.0040(17) 0.004(2)
C25 0.031(3) 0.020(2) 0.019(2) 0.0007(18) 0.0083(18) -0.0038(19)
C26 0.017(2) 0.019(2) 0.015(2) -0.0015(16) 0.0033(16) -0.0033(17)
C27 0.012(2) 0.013(2) 0.0146(19) -0.0008(15) -0.0007(15) -0.0014(15)

loop_
_geom_bond_atom_site_label_1
_geom_bond_atom_site_label_2
_geom_bond_site_symmetry_1
_geom_bond_site_symmetry_2
_geom_bond_distance
_geom_bond_publ_flag
Ag1 O4 . . 2.382(3) y
Ag1 S2 . . 2.4811(10) y
Ag1 S1 . . 2.5115(10) y
Ag2 O1 . . 2.374(3) y
Ag2 S1 . 1_455 2.4938(10) y
Ag2 S2 . . 2.5268(9) y
S1 C11 . . 1.789(4) y
S1 C17 . . 1.824(4) y
S1 Ag2 . 1_655 2.4938(10) y
S2 C21 . . 1.781(4) y
S2 C27 . . 1.818(4) y
S3 O2 . . 1.439(3) y
S3 O3 . . 1.441(3) y
S3 O1 . . 1.452(3) y
S3 C1 . . 1.832(4) y
S4 O6 . . 1.444(3) y
S4 O5 . . 1.450(3) y
S4 O4 . . 1.457(3) y
S4 C2 . . 1.828(4) y
F1 C1 . . 1.329(5) y
F2 C1 . . 1.326(5) y
F3 C1 . . 1.334(5) y
F4 C2 . . 1.334(4) y
F5 C2 . . 1.330(5) y
F6 C2 . . 1.330(5) y
C11 C16 . . 1.385(6) y
C11 C12 . . 1.387(5) y
C12 C13 . . 1.380(6) y
C12 H12 . . 0.95 ?
C13 C14 . . 1.373(7) y
C13 H13 . . 0.95 ?
C14 C15 . . 1.384(6) y
C14 H14 . . 0.95 ?
C15 C16 . . 1.391(6) y
C15 H15 . . 0.95 ?
C16 H16 . . 0.95 ?
C17 C27 . 2 1.519(5) y
C17 H17a . . 0.99 ?
C17 H17b . . 0.99 ?
C21 C22 . . 1.383(5) y
C21 C26 . . 1.397(6) y
C22 C23 . . 1.382(6) y
C22 H22 . . 0.95 ?
C23 C24 . . 1.389(6) y
C23 H23 . . 0.95 ?
C24 C25 . . 1.389(6) y
C24 H24 . . 0.95 ?
C25 C26 . . 1.396(6) y
C25 H25 . . 0.95 ?
C26 H26 . . 0.95 ?
C27 C17 . 2_545 1.519(5) y
C27 H27a . . 0.99 ?
C27 H27b . . 0.99 ?
